data_4135175
loop_
_publ_author_name
'Yan, Yong'
'Carrington, Elliot J.'
'P\'etuya, R\'emi'
'Whitehead, George F. S.'
'Verma, Ajay'
'Hylton, Rebecca K.'
'Tang, Chiu C.'
'Berry, Neil G.'
'Darling, George R.'
'Dyer, Matthew S.'
'Antypov, Dmytro'
'Katsoulidis, Alexandros P.'
'Rosseinsky, Matthew J.'

_publ_section_title
;
 Amino Acid Residues Determine the Response of Flexible Metal-Organic
 Frameworks to Guests.
;
_journal_name_full 'Journal of the American Chemical Society'
_journal_paper_doi 10.1021/jacs.0c03853
_journal_year 2020
_chemical_formula_moiety 'C6 H5 N3 O3 Zn, 0.47(C8 H10)'
_chemical_formula_sum 'C9.79 H9.73 N3 O3 Zn'
_chemical_formula_weight 282.76
_space_group_crystal_system trigonal
_space_group_IT_number 161
_space_group_name_Hall 'R 3 -2"c'
_space_group_name_H-M_alt 'R 3 c :H'
_atom_sites_solution_hydrogens geom
_atom_sites_solution_primary direct
_audit_creation_date 2017-08-18
_audit_creation_method
;
Olex2 1.2
(compiled 2017.08.10 svn.r3458 for OlexSys, GUI svn.r5375)
;
_cell_angle_alpha 90
_cell_angle_beta 90
_cell_angle_gamma 120
_cell_formula_units_Z 18
_cell_length_a 27.0749(11)
_cell_length_b 27.0749(11)
_cell_length_c 10.1437(4)
_cell_measurement_reflns_used 7165
_cell_measurement_temperature 100
_cell_measurement_theta_max 24.9940
_cell_measurement_theta_min 2.5700
_cell_volume 6439.6(4)
_computing_cell_refinement 'CrysAlisPro 1.171.38.46 (Rigaku OD, 2015)'
_computing_data_collection 'CrysAlisPro 1.171.38.46 (Rigaku OD, 2015)'
_computing_data_reduction 'CrysAlisPro 1.171.38.46 (Rigaku OD, 2015)'
_computing_molecular_graphics 'Olex2 (Dolomanov et al., 2009)'
_computing_publication_material 'Olex2 (Dolomanov et al., 2009)'
_computing_structure_refinement 'ShelXL (Sheldrick, 2015)'
_computing_structure_solution 'ShelXS (Sheldrick, 2008)'
_diffrn_ambient_temperature 100
_diffrn_detector 'CCD plate'
_diffrn_measured_fraction_theta_full 0.999
_diffrn_measured_fraction_theta_max 0.999
_diffrn_measurement_details
;
List of Runs (angles in degrees, time in seconds):

  # Type    Start    End  Width  t~exp~   \w     \q     \k     \f   Frames
--------------------------------------------------------------------------
  1  \w   -110.00  15.00   1.00   40.00    --  -20.00 -68.00   0.00  125
  2  \w   -110.00  15.00   1.00   40.00    --  -20.00 -68.00 120.00  125
  3  \w   -110.00  15.00   1.00   40.00    --  -20.00 -68.00 240.00  125
  4  \w   -110.00  15.00   1.00   40.00    --  -20.00 -30.00  90.00  125
;
_diffrn_measurement_device 'abstract diffractometer'
_diffrn_measurement_device_type 'dtrek-CrysAlisPro-abstract goniometer imported rigaku-d*trek images'
_diffrn_measurement_method '\w scans'
_diffrn_orient_matrix_type 'CrysAlisPro convention (1999,Acta A55,543-557)'
_diffrn_orient_matrix_UB_11 -0.0241255000
_diffrn_orient_matrix_UB_12 0.0030691000
_diffrn_orient_matrix_UB_13 0.0123542000
_diffrn_orient_matrix_UB_21 -0.0182046000
_diffrn_orient_matrix_UB_22 -0.0285916000
_diffrn_orient_matrix_UB_23 -0.0202636000
_diffrn_orient_matrix_UB_31 -0.0011318000
_diffrn_orient_matrix_UB_32 -0.0094095000
_diffrn_orient_matrix_UB_33 0.0657544000
_diffrn_radiation_monochromator graphite
_diffrn_radiation_probe x-ray
_diffrn_radiation_type MoK\a
_diffrn_radiation_wavelength 0.71073
_diffrn_reflns_av_R_equivalents 0.0571
_diffrn_reflns_av_unetI/netI 0.0302
_diffrn_reflns_Laue_measured_fraction_full 0.999
_diffrn_reflns_Laue_measured_fraction_max 0.999
_diffrn_reflns_limit_h_max 32
_diffrn_reflns_limit_h_min -32
_diffrn_reflns_limit_k_max 32
_diffrn_reflns_limit_k_min -30
_diffrn_reflns_limit_l_max 10
_diffrn_reflns_limit_l_min -12
_diffrn_reflns_number 21121
_diffrn_reflns_point_group_measured_fraction_full 0.962
_diffrn_reflns_point_group_measured_fraction_max 0.962
_diffrn_reflns_theta_full 25.014
_diffrn_reflns_theta_max 25.014
_diffrn_reflns_theta_min 2.606
_diffrn_source 'fine-focus sealed X-ray tube'
_diffrn_source_type 'Enhance (Mo) X-ray Source'
_exptl_absorpt_coefficient_mu 1.715
_exptl_absorpt_correction_T_max 1.00000
_exptl_absorpt_correction_T_min 0.70155
_exptl_absorpt_correction_type multi-scan
_exptl_absorpt_process_details
;
CrysAlisPro 1.171.38.46 (Rigaku Oxford Diffraction, 2015)
Empirical absorption correction using spherical harmonics,
 implemented in SCALE3 ABSPACK scaling algorithm.
;
_exptl_crystal_colour white
_exptl_crystal_colour_primary white
_exptl_crystal_density_diffrn 1.312
_exptl_crystal_description needle
_exptl_crystal_F_000 2582
_exptl_crystal_preparation 'Solvent Exchange in Ethyl Benzene'
_exptl_crystal_size_max 0.2
_exptl_crystal_size_mid 0.03
_exptl_crystal_size_min 0.03
_refine_diff_density_max 0.964
_refine_diff_density_min -0.408
_refine_diff_density_rms 0.135
_refine_ls_abs_structure_details
;
 Flack x determined using 977 quotients [(I+)-(I-)]/[(I+)+(I-)]
 (Parsons, Flack and Wagner, Acta Cryst. B69 (2013) 249-259).
;
_refine_ls_abs_structure_Flack -0.007(13)
_refine_ls_extinction_method none
_refine_ls_goodness_of_fit_ref 1.096
_refine_ls_hydrogen_treatment constr
_refine_ls_matrix_type full
_refine_ls_number_parameters 140
_refine_ls_number_reflns 2431
_refine_ls_number_restraints 9
_refine_ls_restrained_S_all 1.098
_refine_ls_R_factor_all 0.0608
_refine_ls_R_factor_gt 0.0570
_refine_ls_shift/su_max 0.001
_refine_ls_shift/su_mean 0.000
_refine_ls_structure_factor_coef Fsqd
_refine_ls_weighting_details 'w=1/[\s^2^(Fo^2^)+(0.1085P)^2^+12.1998P] where P=(Fo^2^+2Fc^2^)/3'
_refine_ls_weighting_scheme calc
_refine_ls_wR_factor_gt 0.1509
_refine_ls_wR_factor_ref 0.1538
_reflns_Friedel_coverage 0.913
_reflns_Friedel_fraction_full 0.924
_reflns_Friedel_fraction_max 0.924
_reflns_number_gt 2301
_reflns_number_total 2431
_reflns_threshold_expression 'I > 2\s(I)'
_cod_data_source_file ZnGlyPyr_EthylBenzene_100K.cif
_cod_data_source_block ZnGlyPyr_EthylBenzene_100K
_cod_original_cell_volume 6439.7(6)
_cod_original_sg_symbol_H-M 'R 3 c'
_cod_database_code 4135175
_shelx_shelxl_version_number 2014/7
_chemical_oxdiff_formula 'Zn C6 H5 N3 O3'
_shelx_space_group_comment
;
The symmetry employed for this shelxl refinement is uniquely defined
by the following loop, which should always be used as a source of
symmetry information in preference to the above space-group names.
They are only intended as comments.
;
_shelx_estimated_absorpt_t_max 0.950
_shelx_estimated_absorpt_t_min 0.725
_reflns_odcompleteness_completeness 99.78
_reflns_odcompleteness_iscentric 1
_reflns_odcompleteness_theta 24.96
_olex2_refinement_description
;
1. Fixed Uiso
 At 1.2 times of:
  All C(H) groups, All C(H,H) groups, All N(H) groups
 At 1.5 times of:
  All C(H,H,H) groups
2. Uiso/Uaniso restraints and constraints
C14 \\sim C13 \\sim C7 \\sim C8 \\sim C9 \\sim C10 \\sim C11 \\sim C12: within
2A with sigma of 0.02 and sigma for terminal atoms of 0.04
3. Others
 Sof(C13)=Sof(H13A)=Sof(H13B)=Sof(C7)=Sof(C8)=Sof(H8)=Sof(C9)=Sof(H9)=Sof(C10)=
 Sof(H10)=Sof(C11)=Sof(H11)=Sof(C12)=Sof(H12)=Sof(C14)=Sof(H14A)=Sof(H14B)=
 Sof(H14C)=FVAR(1)
4.a Secondary CH2 refined with riding coordinates:
 C5(H5A,H5B), C13(H13A,H13B)
4.b Aromatic/amide H refined with riding coordinates:
 N3(H3), C1(H1), C3(H3A), C8(H8), C9(H9), C10(H10), C11(H11), C12(H12)
4.c Fitted hexagon refined as free rotating group:
 C7(C8,C9,C10,C11,C12)
4.d Idealised Me refined as rotating group:
 C14(H14A,H14B,H14C)
;
_olex2_submission_special_instructions 'No special instructions were received'
_oxdiff_exptl_absorpt_empirical_details
;
Empirical correction (ABSPACK) includes:
- Absorption correction using spherical harmonics
- Frame scaling
;
_oxdiff_exptl_absorpt_empirical_full_max 1.518
_oxdiff_exptl_absorpt_empirical_full_min 0.759

loop_
_space_group_symop_operation_xyz
'x, y, z'
'-y, x-y, z'
'-x+y, -x, z'
'-x+y, y, z+1/2'
'x, x-y, z+1/2'
'-y, -x, z+1/2'
'x+2/3, y+1/3, z+1/3'
'-y+2/3, x-y+1/3, z+1/3'
'-x+y+2/3, -x+1/3, z+1/3'
'-x+y+2/3, y+1/3, z+5/6'
'x+2/3, x-y+1/3, z+5/6'
'-y+2/3, -x+1/3, z+5/6'
'x+1/3, y+2/3, z+2/3'
'-y+1/3, x-y+2/3, z+2/3'
'-x+y+1/3, -x+2/3, z+2/3'
'-x+y+1/3, y+2/3, z+7/6'
'x+1/3, x-y+2/3, z+7/6'
'-y+1/3, -x+2/3, z+7/6'

loop_
_atom_site_label
_atom_site_type_symbol
_atom_site_fract_x
_atom_site_fract_y
_atom_site_fract_z
_atom_site_U_iso_or_equiv
_atom_site_adp_type
_atom_site_occupancy
_atom_site_site_symmetry_order
_atom_site_calc_flag
_atom_site_refinement_flags_posn
_atom_site_refinement_flags_adp
_atom_site_refinement_flags_occupancy
_atom_site_disorder_assembly
_atom_site_disorder_group
Zn1 Zn 0.67513(4) 0.64786(4) 0.42658(9) 0.0309(4) Uani 1 1 d . . . . .
N1 N 0.6457(3) 0.5958(3) 0.2755(7) 0.0300(17) Uani 1 1 d . . . . .
O2 O 0.6765(3) 0.5978(3) 0.5654(6) 0.0363(15) Uani 1 1 d . . . . .
N2 N 0.6309(3) 0.6853(3) 0.4804(7) 0.0319(17) Uani 1 1 d . . . . .
O1 O 0.7555(3) 0.7078(3) 0.4058(6) 0.0370(15) Uani 1 1 d . . . . .
N3 N 0.5826(4) 0.4629(3) 0.7031(8) 0.0344(18) Uani 1 1 d . . . . .
H3 H 0.5743 0.4516 0.7855 0.041 Uiso 1 1 calc R . . . .
C6 C 0.6443(4) 0.5645(4) 0.6569(9) 0.0309(19) Uani 1 1 d . . . . .
O3 O 0.5539(3) 0.4470(3) 0.4909(6) 0.0447(17) Uani 1 1 d . . . . .
C4 C 0.5420(4) 0.4389(4) 0.6103(9) 0.035(2) Uani 1 1 d . . . . .
C1 C 0.6166(4) 0.5403(4) 0.2784(9) 0.032(2) Uani 1 1 d . . . . .
H1 H 0.6087 0.5181 0.3562 0.038 Uiso 1 1 calc R . . . .
C5 C 0.6393(4) 0.5066(4) 0.6698(9) 0.035(2) Uani 1 1 d . . . . .
H5A H 0.6506 0.4967 0.5855 0.042 Uiso 1 1 calc R . . . .
H5B H 0.6660 0.5084 0.7388 0.042 Uiso 1 1 calc R . . . .
C2 C 0.4822(4) 0.4015(4) 0.6535(9) 0.035(2) Uani 1 1 d . . . . .
C3 C 0.6117(4) 0.7130(4) 0.4072(10) 0.036(2) Uani 1 1 d . . . . .
H3A H 0.6153 0.7172 0.3141 0.043 Uiso 1 1 calc R . . . .
C13 C 0.4824(18) 0.5438(18) 0.291(4) 0.097(11) Uiso 0.473(18) 1 d . U P A 1
H13A H 0.5203 0.5664 0.2495 0.117 Uiso 0.473(18) 1 calc R . P A 1
H13B H 0.4633 0.5060 0.2483 0.117 Uiso 0.473(18) 1 calc R . P A 1
C7 C 0.4500(12) 0.5711(12) 0.260(3) 0.076(9) Uiso 0.473(18) 1 d . U P A 1
C8 C 0.4611(13) 0.6207(13) 0.325(3) 0.116(13) Uiso 0.473(18) 1 d G U P A 1
H8 H 0.4920 0.6382 0.3857 0.140 Uiso 0.473(18) 1 calc R . P A 1
C9 C 0.4271(17) 0.6449(13) 0.302(4) 0.162(18) Uiso 0.473(18) 1 d G U P A 1
H9 H 0.4347 0.6788 0.3470 0.194 Uiso 0.473(18) 1 calc R . P A 1
C10 C 0.3819(15) 0.6194(18) 0.214(4) 0.178(19) Uiso 0.473(18) 1 d G U P A 1
H10 H 0.3586 0.6358 0.1982 0.214 Uiso 0.473(18) 1 calc R . P A 1
C11 C 0.3708(12) 0.5697(18) 0.148(3) 0.170(18) Uiso 0.473(18) 1 d G U P A 1
H11 H 0.3399 0.5523 0.0880 0.205 Uiso 0.473(18) 1 calc R . P A 1
C12 C 0.4048(14) 0.5456(12) 0.171(3) 0.124(14) Uiso 0.473(18) 1 d G U P A 1
H12 H 0.3972 0.5117 0.1267 0.149 Uiso 0.473(18) 1 calc R . P A 1
C14 C 0.4924(17) 0.5347(17) 0.440(4) 0.095(12) Uiso 0.473(18) 1 d . U P A 1
H14A H 0.4887 0.4970 0.4501 0.143 Uiso 0.473(18) 1 calc GR . P A 1
H14B H 0.4640 0.5371 0.4949 0.143 Uiso 0.473(18) 1 calc GR . P A 1
H14C H 0.5307 0.5642 0.4665 0.143 Uiso 0.473(18) 1 calc GR . P A 1

loop_
_atom_site_aniso_label
_atom_site_aniso_U_11
_atom_site_aniso_U_22
_atom_site_aniso_U_33
_atom_site_aniso_U_23
_atom_site_aniso_U_13
_atom_site_aniso_U_12
Zn1 0.0411(7) 0.0381(6) 0.0126(5) -0.0005(4) 0.0001(5) 0.0191(5)
N1 0.041(4) 0.038(4) 0.008(4) -0.002(3) -0.003(3) 0.017(3)
O2 0.041(4) 0.046(4) 0.018(4) 0.007(3) 0.005(3) 0.020(3)
N2 0.046(4) 0.042(4) 0.010(4) -0.004(3) 0.000(3) 0.025(4)
O1 0.041(4) 0.045(4) 0.018(3) 0.001(3) -0.004(3) 0.016(3)
N3 0.047(4) 0.038(4) 0.013(4) -0.002(3) -0.001(3) 0.017(4)
C6 0.037(5) 0.040(5) 0.015(4) -0.004(4) -0.002(4) 0.019(4)
O3 0.047(4) 0.057(4) 0.018(4) 0.004(3) 0.001(3) 0.017(3)
C4 0.042(5) 0.040(5) 0.018(5) 0.001(4) 0.002(4) 0.018(4)
C1 0.036(5) 0.040(5) 0.014(5) -0.002(3) -0.002(3) 0.016(4)
C5 0.035(5) 0.045(5) 0.021(5) -0.001(4) 0.000(4) 0.018(4)
C2 0.050(6) 0.043(5) 0.017(5) 0.000(4) 0.000(4) 0.027(5)
C3 0.051(6) 0.040(5) 0.020(5) 0.001(4) 0.000(4) 0.025(5)

loop_
_atom_type_symbol
_atom_type_description
_atom_type_scat_dispersion_real
_atom_type_scat_dispersion_imag
_atom_type_scat_source
C C 0.0033 0.0016 'International Tables Vol C Tables 4.2.6.8 and 6.1.1.4'
H H 0.0000 0.0000 'International Tables Vol C Tables 4.2.6.8 and 6.1.1.4'
N N 0.0061 0.0033 'International Tables Vol C Tables 4.2.6.8 and 6.1.1.4'
O O 0.0106 0.0060 'International Tables Vol C Tables 4.2.6.8 and 6.1.1.4'
Zn Zn 0.2839 1.4301 'International Tables Vol C Tables 4.2.6.8 and 6.1.1.4'

loop_
_geom_angle_atom_site_label_1
_geom_angle_atom_site_label_2
_geom_angle_atom_site_label_3
_geom_angle
_geom_angle_site_symmetry_1
_geom_angle_site_symmetry_3
_geom_angle_publ_flag
N1 Zn1 O2 101.9(3) . . ?
N1 Zn1 N2 116.6(3) . . ?
N1 Zn1 O1 113.1(3) . . ?
O2 Zn1 N2 112.2(3) . . ?
O2 Zn1 O1 104.5(3) . . ?
O1 Zn1 N2 107.9(3) . . ?
N2 N1 Zn1 125.0(6) 14_654 . ?
C1 N1 Zn1 127.3(6) . . ?
C1 N1 N2 107.4(7) . 14_654 ?
C6 O2 Zn1 139.5(6) . . ?
N1 N2 Zn1 122.5(6) 9_565 . ?
C3 N2 Zn1 129.6(6) . . ?
C3 N2 N1 107.9(8) . 9_565 ?
C6 O1 Zn1 120.2(6) 14_654 . ?
C4 N3 C5 120.9(8) . . ?
O2 C6 C5 118.0(8) . . ?
O1 C6 O2 124.1(8) 9_565 . ?
O1 C6 C5 117.9(8) 9_565 . ?
N3 C4 C2 118.2(8) . . ?
O3 C4 N3 121.4(9) . . ?
O3 C4 C2 120.4(9) . . ?
N1 C1 C2 111.4(8) . 6_664 ?
N3 C5 C6 112.4(8) . . ?
C1 C2 C4 130.5(9) 6_665 . ?
C3 C2 C4 125.9(9) 16_544 . ?
C3 C2 C1 103.4(9) 16_544 6_665 ?
N2 C3 C2 109.8(9) . 10_554 ?
C7 C13 C14 120(3) . . ?
C8 C7 C13 120(3) . . ?
C8 C7 C12 120.0 . . ?
C12 C7 C13 120(3) . . ?
C9 C8 C7 120.0 . . ?
C10 C9 C8 120.0 . . ?
C9 C10 C11 120.0 . . ?
C10 C11 C12 120.0 . . ?
C11 C12 C7 120.0 . . ?

loop_
_geom_bond_atom_site_label_1
_geom_bond_atom_site_label_2
_geom_bond_distance
_geom_bond_site_symmetry_2
_geom_bond_publ_flag
Zn1 N1 1.961(7) . ?
Zn1 O2 1.967(6) . ?
Zn1 N2 1.993(8) . ?
Zn1 O1 1.970(7) . ?
N1 N2 1.368(10) 14_654 ?
N1 C1 1.302(12) . ?
O2 C6 1.285(11) . ?
N2 N1 1.368(10) 9_565 ?
N2 C3 1.332(13) . ?
O1 C6 1.242(11) 14_654 ?
N3 C4 1.343(13) . ?
N3 C5 1.434(12) . ?
C6 O1 1.242(11) 9_565 ?
C6 C5 1.509(13) . ?
O3 C4 1.244(11) . ?
C4 C2 1.482(14) . ?
C1 C2 1.385(13) 6_664 ?
C2 C1 1.385(13) 6_665 ?
C2 C3 1.378(14) 16_544 ?
C3 C2 1.378(14) 10_554 ?
C13 C7 1.44(5) . ?
C13 C14 1.57(5) . ?
C7 C8 1.3900 . ?
C7 C12 1.3900 . ?
C8 C9 1.3900 . ?
C9 C10 1.3900 . ?
C10 C11 1.3900 . ?
C11 C12 1.3900 . ?
